data_7242692
loop_
_publ_author_name
'Zhang, Meng Juan'
'Young, David James'
'Ma, Ji Long'
'Shao, Guo Quan'

_publ_section_title
;
 Copper(i) pyrimidine-2-thiolate cluster-based polymers as bifunctional
 visible-light-photocatalysts for chemoselective transfer hydrogenation of
 \a,\b-unsaturated carbonyls
;
_journal_issue 25
_journal_name_full 'RSC Advances'
_journal_page_first 14899
_journal_page_last 14904
_journal_paper_doi 10.1039/D1RA01102B
_journal_volume 11
_journal_year 2021
_chemical_formula_moiety 'C36 H44 Cu10 I4 N12 O S6'
_chemical_formula_sum 'C36 H44 Cu10 I4 N12 O S6'
_chemical_formula_weight 1996.19
_space_group_IT_number 92
_space_group_name_Hall 'P 4abw 2nw'
_space_group_name_H-M_alt 'P 41 21 2'
_symmetry_cell_setting tetragonal
_symmetry_space_group_name_Hall 'P 4abw 2nw'
_symmetry_space_group_name_H-M 'P 41 21 2'
_atom_sites_solution_hydrogens geom
_atom_sites_solution_primary direct
_atom_sites_solution_secondary difmap
_audit_creation_method SHELXL-97
_audit_update_record
;
2021-02-08 deposited with the CCDC.	2021-04-14 downloaded from the CCDC.
;
_cell_angle_alpha 90.00
_cell_angle_beta 90.00
_cell_angle_gamma 90.00
_cell_formula_units_Z 4
_cell_length_a 14.182(2)
_cell_length_b 14.182(2)
_cell_length_c 29.472(6)
_cell_measurement_reflns_used 19512
_cell_measurement_temperature 293(2)
_cell_measurement_theta_max 27.4739
_cell_measurement_theta_min 3.1158
_cell_volume 5927.7(17)
_computing_cell_refinement CrystalClear
_computing_data_collection CrystalClear
_computing_data_reduction CrystalStructure
_computing_structure_refinement 'SHELXL-97 (Sheldrick, 1997)'
_computing_structure_solution 'SHELXS-97 (Sheldrick, 1990)'
_diffrn_ambient_temperature 293(2)
_diffrn_measured_fraction_theta_full 0.996
_diffrn_measured_fraction_theta_max 0.996
_diffrn_measurement_device_type 'Rigaku Mercury'
_diffrn_measurement_method \w
_diffrn_radiation_monochromator graphite
_diffrn_radiation_source 'fine-focus sealed tube'
_diffrn_radiation_type MoK\a
_diffrn_radiation_wavelength 0.71073
_diffrn_reflns_av_R_equivalents 0.0613
_diffrn_reflns_av_sigmaI/netI 0.0606
_diffrn_reflns_limit_h_max 17
_diffrn_reflns_limit_h_min -16
_diffrn_reflns_limit_k_max 15
_diffrn_reflns_limit_k_min -18
_diffrn_reflns_limit_l_max 38
_diffrn_reflns_limit_l_min -25
_diffrn_reflns_number 24552
_diffrn_reflns_theta_full 27.48
_diffrn_reflns_theta_max 27.48
_diffrn_reflns_theta_min 3.12
_exptl_absorpt_coefficient_mu 5.845
_exptl_absorpt_correction_T_max 1.0000
_exptl_absorpt_correction_T_min 0.5422
_exptl_absorpt_correction_type multi-scan
_exptl_absorpt_process_details 'Jacobson, R. (1998) Private communication'
_exptl_crystal_colour Yellow
_exptl_crystal_density_diffrn 2.237
_exptl_crystal_density_method 'not measured'
_exptl_crystal_description Prism
_exptl_crystal_F_000 3800
_exptl_crystal_size_max 0.2500
_exptl_crystal_size_mid 0.1500
_exptl_crystal_size_min 0.1400
_refine_diff_density_max 1.459
_refine_diff_density_min -1.331
_refine_diff_density_rms 0.137
_refine_ls_abs_structure_details 'Flack H D (1983), Acta Cryst. A39, 876-881'
_refine_ls_abs_structure_Flack 0.95(3)
_refine_ls_extinction_method none
_refine_ls_goodness_of_fit_ref 1.107
_refine_ls_hydrogen_treatment constr
_refine_ls_matrix_type full
_refine_ls_number_parameters 320
_refine_ls_number_reflns 6784
_refine_ls_number_restraints 0
_refine_ls_restrained_S_all 1.107
_refine_ls_R_factor_all 0.0761
_refine_ls_R_factor_gt 0.0637
_refine_ls_shift/su_max 0.002
_refine_ls_shift/su_mean 0.000
_refine_ls_structure_factor_coef Fsqd
_refine_ls_weighting_details 'calc w=1/[\s^2^(Fo^2^)+(0.0561P)^2^+13.0195P] where P=(Fo^2^+2Fc^2^)/3'
_refine_ls_weighting_scheme calc
_refine_ls_wR_factor_gt 0.1370
_refine_ls_wR_factor_ref 0.1436
_reflns_number_gt 5808
_reflns_number_total 6784
_reflns_threshold_expression >2sigma(I)
_cod_data_source_file d1ra01102b2.cif
_cod_data_source_block a
_cod_depositor_comments
;
The following automatic conversions were performed:

data item '_exptl_absorpt_correction_type' value 'Multi-scan' was
changed to 'multi-scan' in accordance with the
/home/data/users/saulius/crontab/automatic-downloads/rss-feeds/RSC/lib/dictionaries/cif_core.dic
dictionary named 'cif_core.dic' version 2.4.2 last updated on
2011-04-26.

Automatic conversion script
Id: cif_fix_values 7556 2019-12-06 15:28:31Z antanas 
;
_cod_database_code 7242692

loop_
_symmetry_equiv_pos_as_xyz
'x, y, z'
'-y+1/2, x+1/2, z+1/4'
'-x, -y, z+1/2'
'y+1/2, -x+1/2, z+3/4'
'x+1/2, -y+1/2, -z+3/4'
'y, x, -z'
'-x+1/2, y+1/2, -z+1/4'
'-y, -x, -z+1/2'

loop_
_atom_site_label
_atom_site_type_symbol
_atom_site_fract_x
_atom_site_fract_y
_atom_site_fract_z
_atom_site_U_iso_or_equiv
_atom_site_adp_type
_atom_site_occupancy
_atom_site_symmetry_multiplicity
_atom_site_calc_flag
_atom_site_refinement_flags
_atom_site_disorder_assembly
_atom_site_disorder_group
I1 I 0.07832(6) 0.37508(6) 0.34180(3) 0.0559(2) Uani 1 1 d . . .
I2 I 0.21403(9) 0.11286(7) 0.28945(4) 0.0859(4) Uani 1 1 d . . .
Cu1 Cu 0.48269(8) 0.37251(8) 0.25993(4) 0.0378(3) Uani 1 1 d . . .
Cu2 Cu 0.43563(8) 0.46897(9) 0.18089(5) 0.0426(3) Uani 1 1 d . . .
Cu3 Cu 0.31558(8) 0.55596(9) 0.26150(4) 0.0401(3) Uani 1 1 d . . .
Cu4 Cu 0.16274(10) 0.28745(10) 0.27796(5) 0.0483(3) Uani 1 1 d . . .
Cu5 Cu 0.15731(10) 0.21700(10) 0.35575(5) 0.0531(4) Uani 1 1 d . . .
S1 S 0.58855(16) 0.44293(16) 0.17275(8) 0.0351(5) Uani 1 1 d . . .
S2 S 0.39762(17) 0.62480(17) 0.17250(8) 0.0384(5) Uani 1 1 d . . .
S3 S 0.32850(16) 0.39279(16) 0.26318(8) 0.0360(5) Uani 1 1 d . . .
O1 O 0.8954(18) 0.1046(18) 0.2500 0.113(11) Uiso 0.50 2 d SP . .
O1A O 0.981(3) 0.988(4) 0.2812(19) 0.111(15) Uiso 0.25 1 d P . .
N1 N 0.5699(5) 0.2892(5) 0.2250(3) 0.0332(16) Uani 1 1 d . . .
N2 N 0.6811(5) 0.2832(5) 0.1642(3) 0.0387(18) Uani 1 1 d . . .
N3 N 0.3164(5) 0.3921(6) 0.1722(3) 0.0373(18) Uani 1 1 d . . .
N4 N 0.1882(6) 0.3299(5) 0.2139(3) 0.0378(18) Uani 1 1 d . . .
N5 N 0.2305(6) 0.5977(5) 0.2111(3) 0.0413(19) Uani 1 1 d . . .
N6 N 0.2328(6) 0.6315(6) 0.1313(3) 0.044(2) Uani 1 1 d . . .
C1 C 0.6142(6) 0.3274(6) 0.1889(3) 0.0326(19) Uani 1 1 d . . .
C2 C 0.5434(8) 0.1600(8) 0.2779(4) 0.049(3) Uani 1 1 d . . .
H2A H 0.5446 0.2046 0.3024 0.074 Uiso 1 1 calc R . .
H2B H 0.5739 0.1028 0.2873 0.074 Uiso 1 1 calc R . .
H2C H 0.4792 0.1467 0.2698 0.074 Uiso 1 1 calc R . .
C3 C 0.5947(6) 0.2006(6) 0.2375(3) 0.0304(18) Uani 1 1 d . . .
C4 C 0.6662(8) 0.1539(7) 0.2144(4) 0.045(2) Uani 1 1 d . . .
H4 H 0.6859 0.0946 0.2240 0.053 Uiso 1 1 calc R . .
C5 C 0.7080(8) 0.1956(8) 0.1771(4) 0.050(3) Uani 1 1 d . . .
C6 C 0.7818(10) 0.1491(8) 0.1477(5) 0.074(4) Uani 1 1 d . . .
H6A H 0.7860 0.1818 0.1192 0.112 Uiso 1 1 calc R . .
H6B H 0.7646 0.0846 0.1424 0.112 Uiso 1 1 calc R . .
H6C H 0.8417 0.1514 0.1628 0.112 Uiso 1 1 calc R . .
C7 C 0.2749(7) 0.3692(7) 0.2108(3) 0.038(2) Uani 1 1 d . . .
C8 C 0.3196(9) 0.4022(10) 0.0898(4) 0.067(4) Uani 1 1 d . . .
H8A H 0.3111 0.4679 0.0832 0.100 Uiso 1 1 calc R . .
H8B H 0.2947 0.3651 0.0653 0.100 Uiso 1 1 calc R . .
H8C H 0.3856 0.3890 0.0934 0.100 Uiso 1 1 calc R . .
C9 C 0.2685(8) 0.3778(8) 0.1329(3) 0.049(3) Uani 1 1 d . . .
C10 C 0.1785(8) 0.3391(8) 0.1349(4) 0.047(2) Uani 1 1 d . . .
H10 H 0.1451 0.3294 0.1082 0.056 Uiso 1 1 calc R . .
C11 C 0.1380(7) 0.3149(7) 0.1754(3) 0.041(2) Uani 1 1 d . . .
C12 C 0.0471(7) 0.2699(9) 0.1792(4) 0.054(3) Uani 1 1 d . . .
H12A H 0.0552 0.2028 0.1801 0.081 Uiso 1 1 calc R . .
H12B H 0.0089 0.2866 0.1536 0.081 Uiso 1 1 calc R . .
H12C H 0.0166 0.2906 0.2066 0.081 Uiso 1 1 calc R . .
C13 C 0.2761(7) 0.6184(7) 0.1715(3) 0.040(2) Uani 1 1 d . . .
C14 C 0.0879(8) 0.5758(10) 0.2538(4) 0.062(3) Uani 1 1 d . . .
H14A H 0.0993 0.5117 0.2627 0.094 Uiso 1 1 calc R . .
H14B H 0.0213 0.5857 0.2504 0.094 Uiso 1 1 calc R . .
H14C H 0.1121 0.6176 0.2766 0.094 Uiso 1 1 calc R . .
C15 C 0.1344(7) 0.5944(7) 0.2112(4) 0.045(2) Uani 1 1 d . . .
C16 C 0.0864(7) 0.6093(8) 0.1704(4) 0.053(3) Uani 1 1 d . . .
H16 H 0.0208 0.6092 0.1696 0.063 Uiso 1 1 calc R . .
C17 C 0.1384(8) 0.6243(8) 0.1313(4) 0.051(3) Uani 1 1 d . . .
C18 C 0.0912(9) 0.6432(10) 0.0855(5) 0.070(4) Uani 1 1 d . . .
H18A H 0.0818 0.7098 0.0818 0.106 Uiso 1 1 calc R . .
H18B H 0.0314 0.6116 0.0844 0.106 Uiso 1 1 calc R . .
H18C H 0.1308 0.6201 0.0615 0.106 Uiso 1 1 calc R . .

loop_
_atom_site_aniso_label
_atom_site_aniso_U_11
_atom_site_aniso_U_22
_atom_site_aniso_U_33
_atom_site_aniso_U_23
_atom_site_aniso_U_13
_atom_site_aniso_U_12
I1 0.0621(5) 0.0629(5) 0.0427(4) 0.0036(3) 0.0036(4) 0.0102(4)
I2 0.1374(9) 0.0578(5) 0.0624(6) 0.0053(4) 0.0184(6) 0.0285(6)
Cu1 0.0353(6) 0.0472(6) 0.0309(6) 0.0034(5) 0.0012(5) 0.0012(5)
Cu2 0.0391(6) 0.0498(7) 0.0390(7) 0.0077(6) 0.0020(5) 0.0015(5)
Cu3 0.0442(6) 0.0433(6) 0.0329(6) 0.0024(5) -0.0023(5) -0.0037(5)
Cu4 0.0541(8) 0.0578(8) 0.0330(7) 0.0050(6) 0.0026(6) 0.0002(7)
Cu5 0.0580(8) 0.0616(8) 0.0396(7) 0.0144(7) 0.0009(6) 0.0049(7)
S1 0.0388(11) 0.0402(12) 0.0265(11) 0.0008(9) 0.0025(9) 0.0010(10)
S2 0.0444(13) 0.0409(12) 0.0298(12) 0.0045(10) -0.0018(10) -0.0011(10)
S3 0.0349(11) 0.0404(12) 0.0326(12) 0.0027(10) 0.0003(10) -0.0023(10)
N1 0.040(4) 0.037(4) 0.022(4) -0.001(3) -0.005(3) -0.004(3)
N2 0.042(4) 0.031(4) 0.043(5) -0.008(4) 0.002(4) -0.003(3)
N3 0.042(4) 0.043(4) 0.027(4) 0.004(3) 0.002(3) 0.002(3)
N4 0.043(4) 0.036(4) 0.034(4) 0.004(3) -0.001(4) 0.000(4)
N5 0.049(5) 0.035(4) 0.040(5) 0.005(4) 0.007(4) 0.004(4)
N6 0.050(5) 0.045(5) 0.035(5) 0.015(4) -0.012(4) 0.000(4)
C1 0.043(5) 0.029(4) 0.026(4) -0.008(3) -0.002(4) -0.004(4)
C2 0.065(7) 0.050(6) 0.034(5) 0.009(5) 0.000(5) 0.005(5)
C3 0.033(4) 0.032(4) 0.026(4) -0.001(4) 0.003(4) -0.001(4)
C4 0.056(6) 0.031(5) 0.046(6) -0.001(4) -0.006(5) 0.006(5)
C5 0.045(6) 0.051(6) 0.055(7) -0.016(5) 0.000(5) 0.006(5)
C6 0.084(9) 0.050(7) 0.089(11) -0.003(7) 0.056(8) 0.023(6)
C7 0.044(5) 0.038(5) 0.033(5) -0.002(4) -0.001(4) 0.011(4)
C8 0.070(8) 0.091(9) 0.040(6) 0.007(7) 0.010(6) -0.019(7)
C9 0.072(7) 0.048(6) 0.026(5) 0.006(5) -0.002(5) 0.007(6)
C10 0.056(6) 0.051(6) 0.033(5) -0.005(5) -0.006(5) 0.000(5)
C11 0.049(6) 0.046(5) 0.029(5) -0.006(4) -0.011(4) 0.003(5)
C12 0.043(6) 0.079(8) 0.041(6) -0.009(6) -0.011(5) -0.009(6)
C13 0.049(5) 0.034(5) 0.037(5) 0.000(4) -0.004(4) 0.002(4)
C14 0.047(6) 0.097(9) 0.043(7) 0.001(6) 0.002(5) 0.005(6)
C15 0.038(5) 0.048(6) 0.050(6) -0.011(5) -0.001(5) 0.006(5)
C16 0.032(5) 0.056(6) 0.071(8) -0.007(6) -0.004(5) 0.001(5)
C17 0.044(6) 0.059(6) 0.049(7) 0.005(6) -0.015(5) 0.003(5)
C18 0.060(7) 0.091(9) 0.060(8) 0.018(7) -0.026(7) -0.018(7)

loop_
_atom_type_symbol
_atom_type_description
_atom_type_scat_dispersion_real
_atom_type_scat_dispersion_imag
_atom_type_scat_source
C C 0.0033 0.0016 'International Tables Vol C Tables 4.2.6.8 and 6.1.1.4'
H H 0.0000 0.0000 'International Tables Vol C Tables 4.2.6.8 and 6.1.1.4'
Cu Cu 0.3201 1.2651 'International Tables Vol C Tables 4.2.6.8 and 6.1.1.4'
I I -0.4742 1.8119 'International Tables Vol C Tables 4.2.6.8 and 6.1.1.4'
N N 0.0061 0.0033 'International Tables Vol C Tables 4.2.6.8 and 6.1.1.4'
S S 0.1246 0.1234 'International Tables Vol C Tables 4.2.6.8 and 6.1.1.4'
O O 0.0106 0.0060 'International Tables Vol C Tables 4.2.6.8 and 6.1.1.4'

loop_
_geom_angle_atom_site_label_1
_geom_angle_atom_site_label_2
_geom_angle_atom_site_label_3
_geom_angle
_geom_angle_site_symmetry_1
_geom_angle_site_symmetry_3
_geom_angle_publ_flag
Cu5 I1 Cu4 58.85(5) . . ?
Cu5 I2 Cu4 57.76(5) . . ?
N1 Cu1 S3 135.5(2) . . ?
N1 Cu1 S1 107.5(2) . 8_665 ?
S3 Cu1 S1 112.54(10) . 8_665 ?
N1 Cu1 Cu2 90.4(2) . . ?
S3 Cu1 Cu2 74.61(8) . . ?
S1 Cu1 Cu2 135.22(8) 8_665 . ?
N1 Cu1 Cu1 83.1(2) . 8_665 ?
S3 Cu1 Cu1 127.22(7) . 8_665 ?
S1 Cu1 Cu1 71.82(7) 8_665 8_665 ?
Cu2 Cu1 Cu1 70.13(5) . 8_665 ?
N3 Cu2 S1 135.5(2) . . ?
N3 Cu2 S2 108.0(2) . . ?
S1 Cu2 S2 112.35(10) . . ?
N3 Cu2 Cu1 92.4(2) . . ?
S1 Cu2 Cu1 76.91(7) . . ?
S2 Cu2 Cu1 128.45(9) . . ?
N5 Cu3 S2 142.3(2) . 8_665 ?
N5 Cu3 S3 111.0(2) . . ?
S2 Cu3 S3 104.29(10) 8_665 . ?
N5 Cu3 Cu3 91.2(2) . 8_665 ?
S2 Cu3 Cu3 76.10(8) 8_665 8_665 ?
S3 Cu3 Cu3 129.27(7) . 8_665 ?
N4 Cu4 Cu5 169.7(2) . . ?
N4 Cu4 I1 129.0(2) . . ?
Cu5 Cu4 I1 60.30(5) . . ?
N4 Cu4 I2 110.9(2) . . ?
Cu5 Cu4 I2 60.62(5) . . ?
I1 Cu4 I2 119.88(6) . . ?
N2 Cu5 Cu4 152.2(2) 2_545 . ?
N2 Cu5 I1 123.7(2) 2_545 . ?
Cu4 Cu5 I1 60.85(5) . . ?
N2 Cu5 I2 112.2(2) 2_545 . ?
Cu4 Cu5 I2 61.62(5) . . ?
I1 Cu5 I2 121.38(6) . . ?
C1 S1 Cu2 109.4(3) . . ?
C1 S1 Cu1 98.4(3) . 8_665 ?
Cu2 S1 Cu1 93.73(10) . 8_665 ?
C13 S2 Cu3 109.3(4) . 8_665 ?
C13 S2 Cu2 100.7(3) . . ?
Cu3 S2 Cu2 101.73(10) 8_665 . ?
C7 S3 Cu1 111.5(3) . . ?
C7 S3 Cu3 97.9(3) . . ?
Cu1 S3 Cu3 101.96(10) . . ?
C1 N1 C3 117.8(8) . . ?
C1 N1 Cu1 117.2(6) . . ?
C3 N1 Cu1 124.7(6) . . ?
C1 N2 C5 118.2(9) . . ?
C1 N2 Cu5 116.8(6) . 4_554 ?
C5 N2 Cu5 124.2(7) . 4_554 ?
C7 N3 C9 118.3(9) . . ?
C7 N3 Cu2 113.3(7) . . ?
C9 N3 Cu2 127.3(7) . . ?
C7 N4 C11 119.1(9) . . ?
C7 N4 Cu4 110.4(6) . . ?
C11 N4 Cu4 130.1(7) . . ?
C15 N5 C13 118.8(9) . . ?
C15 N5 Cu3 126.2(7) . . ?
C13 N5 Cu3 114.3(7) . . ?
C17 N6 C13 116.3(9) . . ?
N2 C1 N1 124.5(8) . . ?
N2 C1 S1 115.8(7) . . ?
N1 C1 S1 119.6(7) . . ?
C3 C2 H2A 109.5 . . ?
C3 C2 H2B 109.5 . . ?
H2A C2 H2B 109.5 . . ?
C3 C2 H2C 109.5 . . ?
H2A C2 H2C 109.5 . . ?
H2B C2 H2C 109.5 . . ?
N1 C3 C4 119.9(8) . . ?
N1 C3 C2 116.3(8) . . ?
C4 C3 C2 123.8(8) . . ?
C5 C4 C3 119.9(9) . . ?
C5 C4 H4 120.0 . . ?
C3 C4 H4 120.0 . . ?
N2 C5 C4 119.7(9) . . ?
N2 C5 C6 115.8(11) . . ?
C4 C5 C6 124.5(10) . . ?
C5 C6 H6A 109.5 . . ?
C5 C6 H6B 109.5 . . ?
H6A C6 H6B 109.5 . . ?
C5 C6 H6C 109.5 . . ?
H6A C6 H6C 109.5 . . ?
H6B C6 H6C 109.5 . . ?
N3 C7 N4 124.3(9) . . ?
N3 C7 S3 121.2(8) . . ?
N4 C7 S3 114.5(7) . . ?
C9 C8 H8A 109.5 . . ?
C9 C8 H8B 109.5 . . ?
H8A C8 H8B 109.5 . . ?
C9 C8 H8C 109.5 . . ?
H8A C8 H8C 109.5 . . ?
H8B C8 H8C 109.5 . . ?
N3 C9 C10 118.8(10) . . ?
N3 C9 C8 116.4(10) . . ?
C10 C9 C8 124.7(10) . . ?
C11 C10 C9 121.4(10) . . ?
C11 C10 H10 119.3 . . ?
C9 C10 H10 119.3 . . ?
N4 C11 C10 118.1(9) . . ?
N4 C11 C12 118.2(9) . . ?
C10 C11 C12 123.7(10) . . ?
C11 C12 H12A 109.5 . . ?
C11 C12 H12B 109.5 . . ?
H12A C12 H12B 109.5 . . ?
C11 C12 H12C 109.5 . . ?
H12A C12 H12C 109.5 . . ?
H12B C12 H12C 109.5 . . ?
N6 C13 N5 124.4(9) . . ?
N6 C13 S2 117.6(8) . . ?
N5 C13 S2 118.0(7) . . ?
C15 C14 H14A 109.5 . . ?
C15 C14 H14B 109.5 . . ?
H14A C14 H14B 109.5 . . ?
C15 C14 H14C 109.5 . . ?
H14A C14 H14C 109.5 . . ?
H14B C14 H14C 109.5 . . ?
N5 C15 C16 118.7(10) . . ?
N5 C15 C14 117.7(10) . . ?
C16 C15 C14 123.6(10) . . ?
C17 C16 C15 118.6(10) . . ?
C17 C16 H16 120.7 . . ?
C15 C16 H16 120.7 . . ?
N6 C17 C16 122.9(10) . . ?
N6 C17 C18 115.0(10) . . ?
C16 C17 C18 121.9(10) . . ?
C17 C18 H18A 109.5 . . ?
C17 C18 H18B 109.5 . . ?
H18A C18 H18B 109.5 . . ?
C17 C18 H18C 109.5 . . ?
H18A C18 H18C 109.5 . . ?
H18B C18 H18C 109.5 . . ?

loop_
_geom_bond_atom_site_label_1
_geom_bond_atom_site_label_2
_geom_bond_distance
_geom_bond_site_symmetry_2
_geom_bond_publ_flag
I1 Cu5 2.5396(17) . ?
I1 Cu4 2.5532(17) . ?
I2 Cu5 2.5779(19) . ?
I2 Cu4 2.6027(17) . ?
Cu1 N1 1.997(8) . ?
Cu1 S3 2.208(3) . ?
Cu1 S1 2.314(3) 8_665 ?
Cu1 Cu2 2.7829(18) . ?
Cu1 Cu1 2.963(2) 8_665 ?
Cu2 N3 2.028(8) . ?
Cu2 S1 2.213(3) . ?
Cu2 S2 2.288(3) . ?
Cu3 N5 2.003(9) . ?
Cu3 S2 2.221(3) 8_665 ?
Cu3 S3 2.322(3) . ?
Cu3 Cu3 2.664(2) 8_665 ?
Cu4 N4 2.015(8) . ?
Cu4 Cu5 2.5021(19) . ?
Cu5 N2 1.984(9) 2_545 ?
S1 C1 1.744(9) . ?
S1 Cu1 2.314(3) 8_665 ?
S2 C13 1.726(10) . ?
S2 Cu3 2.221(3) 8_665 ?
S3 C7 1.752(10) . ?
N1 C1 1.350(12) . ?
N1 C3 1.355(11) . ?
N2 C1 1.350(12) . ?
N2 C5 1.354(14) . ?
N2 Cu5 1.984(9) 4_554 ?
N3 C7 1.322(12) . ?
N3 C9 1.358(13) . ?
N4 C7 1.353(13) . ?
N4 C11 1.356(12) . ?
N5 C15 1.364(13) . ?
N5 C13 1.367(13) . ?
N6 C17 1.343(13) . ?
N6 C13 1.347(12) . ?
C2 C3 1.511(14) . ?
C2 H2A 0.9600 . ?
C2 H2B 0.9600 . ?
C2 H2C 0.9600 . ?
C3 C4 1.390(14) . ?
C4 C5 1.383(16) . ?
C4 H4 0.9300 . ?
C5 C6 1.510(15) . ?
C6 H6A 0.9600 . ?
C6 H6B 0.9600 . ?
C6 H6C 0.9600 . ?
C8 C9 1.503(16) . ?
C8 H8A 0.9600 . ?
C8 H8B 0.9600 . ?
C8 H8C 0.9600 . ?
C9 C10 1.391(16) . ?
C10 C11 1.367(15) . ?
C10 H10 0.9300 . ?
C11 C12 1.443(14) . ?
C12 H12A 0.9600 . ?
C12 H12B 0.9600 . ?
C12 H12C 0.9600 . ?
C14 C15 1.443(16) . ?
C14 H14A 0.9600 . ?
C14 H14B 0.9600 . ?
C14 H14C 0.9600 . ?
C15 C16 1.397(16) . ?
C16 C17 1.385(17) . ?
C16 H16 0.9300 . ?
C17 C18 1.532(16) . ?
C18 H18A 0.9600 . ?
C18 H18B 0.9600 . ?
C18 H18C 0.9600 . ?

loop_
_geom_torsion_atom_site_label_1
_geom_torsion_atom_site_label_2
_geom_torsion_atom_site_label_3
_geom_torsion_atom_site_label_4
_geom_torsion
_geom_torsion_site_symmetry_1
_geom_torsion_site_symmetry_2
_geom_torsion_site_symmetry_3
_geom_torsion_site_symmetry_4
_geom_torsion_publ_flag
N1 Cu1 Cu2 N3 97.6(3) . . . . ?
S3 Cu1 Cu2 N3 -39.9(2) . . . . ?
S1 Cu1 Cu2 N3 -146.6(2) 8_665 . . . ?
Cu1 Cu1 Cu2 N3 -179.9(2) 8_665 . . . ?
N1 Cu1 Cu2 S1 -38.7(2) . . . . ?
S3 Cu1 Cu2 S1 -176.23(10) . . . . ?
S1 Cu1 Cu2 S1 77.08(10) 8_665 . . . ?
Cu1 Cu1 Cu2 S1 43.72(7) 8_665 . . . ?
N1 Cu1 Cu2 S2 -147.0(2) . . . . ?
S3 Cu1 Cu2 S2 75.46(12) . . . . ?
S1 Cu1 Cu2 S2 -31.22(16) 8_665 . . . ?
Cu1 Cu1 Cu2 S2 -64.58(10) 8_665 . . . ?
Cu5 I1 Cu4 N4 -174.5(3) . . . . ?
Cu5 I1 Cu4 I2 11.80(6) . . . . ?
Cu5 I2 Cu4 N4 173.5(3) . . . . ?
Cu5 I2 Cu4 I1 -11.76(6) . . . . ?
N4 Cu4 Cu5 N2 47.9(14) . . . 2_545 ?
I1 Cu4 Cu5 N2 -107.6(5) . . . 2_545 ?
I2 Cu4 Cu5 N2 84.1(5) . . . 2_545 ?
N4 Cu4 Cu5 I1 155.6(13) . . . . ?
I2 Cu4 Cu5 I1 -168.26(6) . . . . ?
N4 Cu4 Cu5 I2 -36.2(13) . . . . ?
I1 Cu4 Cu5 I2 168.26(6) . . . . ?
Cu4 I1 Cu5 N2 147.7(3) . . . 2_545 ?
Cu4 I1 Cu5 I2 -12.10(7) . . . . ?
Cu4 I2 Cu5 N2 -149.9(3) . . . 2_545 ?
Cu4 I2 Cu5 I1 12.01(6) . . . . ?
N3 Cu2 S1 C1 -36.2(5) . . . . ?
S2 Cu2 S1 C1 170.2(3) . . . . ?
Cu1 Cu2 S1 C1 43.7(3) . . . . ?
N3 Cu2 S1 Cu1 -136.4(3) . . . 8_665 ?
S2 Cu2 S1 Cu1 69.97(11) . . . 8_665 ?
Cu1 Cu2 S1 Cu1 -56.52(7) . . . 8_665 ?
N3 Cu2 S2 C13 9.9(4) . . . . ?
S1 Cu2 S2 C13 170.8(4) . . . . ?
Cu1 Cu2 S2 C13 -98.4(4) . . . . ?
N3 Cu2 S2 Cu3 122.5(3) . . . 8_665 ?
S1 Cu2 S2 Cu3 -76.63(12) . . . 8_665 ?
Cu1 Cu2 S2 Cu3 14.17(15) . . . 8_665 ?
N1 Cu1 S3 C7 -30.9(5) . . . . ?
S1 Cu1 S3 C7 176.6(4) 8_665 . . . ?
Cu2 Cu1 S3 C7 43.6(4) . . . . ?
Cu1 Cu1 S3 C7 92.9(4) 8_665 . . . ?
N1 Cu1 S3 Cu3 -134.4(3) . . . . ?
S1 Cu1 S3 Cu3 73.07(12) 8_665 . . . ?
Cu2 Cu1 S3 Cu3 -59.99(8) . . . . ?
Cu1 Cu1 S3 Cu3 -10.67(16) 8_665 . . . ?
N5 Cu3 S3 C7 11.3(4) . . . . ?
S2 Cu3 S3 C7 177.7(3) 8_665 . . . ?
Cu3 Cu3 S3 C7 -98.7(3) 8_665 . . . ?
N5 Cu3 S3 Cu1 125.4(3) . . . . ?
S2 Cu3 S3 Cu1 -68.22(12) 8_665 . . . ?
Cu3 Cu3 S3 Cu1 15.35(17) 8_665 . . . ?
S3 Cu1 N1 C1 100.8(6) . . . . ?
S1 Cu1 N1 C1 -105.7(6) 8_665 . . . ?
Cu2 Cu1 N1 C1 32.6(6) . . . . ?
Cu1 Cu1 N1 C1 -37.3(6) 8_665 . . . ?
S3 Cu1 N1 C3 -86.1(8) . . . . ?
S1 Cu1 N1 C3 67.4(7) 8_665 . . . ?
Cu2 Cu1 N1 C3 -154.3(7) . . . . ?
Cu1 Cu1 N1 C3 135.8(7) 8_665 . . . ?
S1 Cu2 N3 C7 108.8(6) . . . . ?
S2 Cu2 N3 C7 -96.8(6) . . . . ?
Cu1 Cu2 N3 C7 35.1(7) . . . . ?
S1 Cu2 N3 C9 -84.0(9) . . . . ?
S2 Cu2 N3 C9 70.4(9) . . . . ?
Cu1 Cu2 N3 C9 -157.7(8) . . . . ?
Cu5 Cu4 N4 C7 -58.1(16) . . . . ?
I1 Cu4 N4 C7 94.4(6) . . . . ?
I2 Cu4 N4 C7 -91.5(6) . . . . ?
Cu5 Cu4 N4 C11 113.5(13) . . . . ?
I1 Cu4 N4 C11 -94.1(9) . . . . ?
I2 Cu4 N4 C11 80.1(9) . . . . ?
S2 Cu3 N5 C15 -80.9(9) 8_665 . . . ?
S3 Cu3 N5 C15 77.2(8) . . . . ?
Cu3 Cu3 N5 C15 -149.5(8) 8_665 . . . ?
S2 Cu3 N5 C13 108.7(7) 8_665 . . . ?
S3 Cu3 N5 C13 -93.2(7) . . . . ?
Cu3 Cu3 N5 C13 40.1(7) 8_665 . . . ?
C5 N2 C1 N1 -2.0(14) . . . . ?
Cu5 N2 C1 N1 167.9(7) 4_554 . . . ?
C5 N2 C1 S1 175.8(7) . . . . ?
Cu5 N2 C1 S1 -14.3(9) 4_554 . . . ?
C3 N1 C1 N2 0.4(13) . . . . ?
Cu1 N1 C1 N2 174.0(7) . . . . ?
C3 N1 C1 S1 -177.3(6) . . . . ?
Cu1 N1 C1 S1 -3.7(9) . . . . ?
Cu2 S1 C1 N2 143.2(6) . . . . ?
Cu1 S1 C1 N2 -119.8(7) 8_665 . . . ?
Cu2 S1 C1 N1 -38.8(8) . . . . ?
Cu1 S1 C1 N1 58.2(7) 8_665 . . . ?
C1 N1 C3 C4 2.5(13) . . . . ?
Cu1 N1 C3 C4 -170.6(7) . . . . ?
C1 N1 C3 C2 -179.8(8) . . . . ?
Cu1 N1 C3 C2 7.1(12) . . . . ?
N1 C3 C4 C5 -3.8(15) . . . . ?
C2 C3 C4 C5 178.7(10) . . . . ?
C1 N2 C5 C4 0.6(15) . . . . ?
Cu5 N2 C5 C4 -168.5(8) 4_554 . . . ?
C1 N2 C5 C6 179.0(10) . . . . ?
Cu5 N2 C5 C6 9.9(14) 4_554 . . . ?
C3 C4 C5 N2 2.2(16) . . . . ?
C3 C4 C5 C6 -176.0(11) . . . . ?
C9 N3 C7 N4 1.8(14) . . . . ?
Cu2 N3 C7 N4 170.3(7) . . . . ?
C9 N3 C7 S3 -175.5(8) . . . . ?
Cu2 N3 C7 S3 -7.1(10) . . . . ?
C11 N4 C7 N3 -2.0(14) . . . . ?
Cu4 N4 C7 N3 170.6(8) . . . . ?
C11 N4 C7 S3 175.5(7) . . . . ?
Cu4 N4 C7 S3 -11.9(8) . . . . ?
Cu1 S3 C7 N3 -36.9(9) . . . . ?
Cu3 S3 C7 N3 69.3(8) . . . . ?
Cu1 S3 C7 N4 145.5(6) . . . . ?
Cu3 S3 C7 N4 -108.3(7) . . . . ?
C7 N3 C9 C10 -0.6(15) . . . . ?
Cu2 N3 C9 C10 -167.3(7) . . . . ?
C7 N3 C9 C8 -178.2(10) . . . . ?
Cu2 N3 C9 C8 15.2(15) . . . . ?
N3 C9 C10 C11 -0.3(16) . . . . ?
C8 C9 C10 C11 177.1(11) . . . . ?
C7 N4 C11 C10 1.0(14) . . . . ?
Cu4 N4 C11 C10 -170.0(8) . . . . ?
C7 N4 C11 C12 177.9(9) . . . . ?
Cu4 N4 C11 C12 7.0(14) . . . . ?
C9 C10 C11 N4 0.1(16) . . . . ?
C9 C10 C11 C12 -176.6(10) . . . . ?
C17 N6 C13 N5 0.9(15) . . . . ?
C17 N6 C13 S2 178.8(8) . . . . ?
C15 N5 C13 N6 -3.5(14) . . . . ?
Cu3 N5 C13 N6 167.7(8) . . . . ?
C15 N5 C13 S2 178.6(7) . . . . ?
Cu3 N5 C13 S2 -10.2(10) . . . . ?
Cu3 S2 C13 N6 146.8(7) 8_665 . . . ?
Cu2 S2 C13 N6 -106.6(7) . . . . ?
Cu3 S2 C13 N5 -35.2(8) 8_665 . . . ?
Cu2 S2 C13 N5 71.4(8) . . . . ?
C13 N5 C15 C16 2.0(14) . . . . ?
Cu3 N5 C15 C16 -168.0(8) . . . . ?
C13 N5 C15 C14 -177.7(10) . . . . ?
Cu3 N5 C15 C14 12.2(14) . . . . ?
N5 C15 C16 C17 1.8(16) . . . . ?
C14 C15 C16 C17 -178.5(12) . . . . ?
C13 N6 C17 C16 3.3(17) . . . . ?
C13 N6 C17 C18 177.8(10) . . . . ?
C15 C16 C17 N6 -4.6(18) . . . . ?
C15 C16 C17 C18 -178.8(11) . . . . ?
